data_4310058
loop_
_publ_author_name
'Rosa Llusar'
'Sonia Triguero'
'Cristian Vicent'
'Maxim N. Sokolov'
'Beno\^it Domercq'
'Marc Fourmigu\'e'

_publ_contact_author 'Llusar Barelles Rosa'
_publ_contact_author_address
;
Departament de Ci\`encies Experimentals
Universitat Jaume I, Campus de Riu Sec, P. O. Box 224. Castell\'o, Spain
;
_publ_contact_author_email llusar@exp.uji.es
_publ_contact_author_phone '+34 964 728086'
_publ_section_title
;
A Family of Oxo-Chalcogenide Molybdenum and Tungsten Complexes,
(n-Bu4N)2[M2O2(\m-Q)2(1,3-dithiole-2-thione-4,5-dithiolate)2] (M = Mo, W; Q
= S, Se): New Synthetic Entries, Structure, and Gas-Phase Behavior
;
_journal_name_full 'Inorganic Chemistry'
_journal_page_first 8937
_journal_page_last 8946
_journal_paper_doi 10.1021/ic0508728
_journal_volume 44
_journal_year 2005
_chemical_formula_moiety '(C16 H36 N)2, C6 O2 S12 Mo2'
_chemical_formula_sum 'C38 H72 Mo2 N2 O2 S12'
_chemical_formula_weight 1165.58
_chemical_name_common '(Bu4N)2, Mo2S2O2(dmit)2'
_chemical_name_systematic
; 
bis tetrabutylammonium, 
(bis(2,3-disulfanyl-4,5-dithiole-2-thione))(dimolybdenumdioxo
bis(mu sulfido))
;
_space_group_IT_number 60
_symmetry_cell_setting orthorhombic
_symmetry_space_group_name_Hall '-P 2n 2ab'
_symmetry_space_group_name_H-M 'P b c n'
_atom_sites_solution_hydrogens geom
_atom_sites_solution_primary direct
_atom_sites_solution_secondary difmap
_audit_creation_method SHELXL-97
_cell_angle_alpha 90.00
_cell_angle_beta 90.00
_cell_angle_gamma 90.00
_cell_formula_units_Z 4
_cell_length_a 17.9420(12)
_cell_length_b 15.9050(16)
_cell_length_c 19.1558(17)
_cell_measurement_reflns_used 5000
_cell_measurement_temperature 293(2)
_cell_measurement_theta_max 26.2
_cell_measurement_theta_min 2.4
_cell_volume 5466.4(8)
_computing_cell_refinement 'CELL, Stoe-IPDS'
_computing_data_collection 'EXPOSE, Stoe-IPDS'
_computing_data_reduction 'INTEGRATE, Stoe-IPDS'
_computing_structure_refinement 'SHELXL-97 (Sheldrick, 1997)'
_computing_structure_solution 'SHELXS-97 (Sheldrick, 1990)'
_diffrn_ambient_temperature 293(2)
_diffrn_detector_area_resol_mean 6.66
_diffrn_measured_fraction_theta_full 0.982
_diffrn_measured_fraction_theta_max 0.982
_diffrn_measurement_device_type Stoe-IPDS
_diffrn_measurement_method 'rotation, phi incr. 1.3 deg.'
_diffrn_radiation_monochromator graphite
_diffrn_radiation_source 'fine-focus sealed tube'
_diffrn_radiation_type MoK\a
_diffrn_radiation_wavelength 0.71073
_diffrn_reflns_av_R_equivalents 0.1973
_diffrn_reflns_av_sigmaI/netI 0.1758
_diffrn_reflns_limit_h_max 23
_diffrn_reflns_limit_h_min -22
_diffrn_reflns_limit_k_max 21
_diffrn_reflns_limit_k_min -20
_diffrn_reflns_limit_l_max 20
_diffrn_reflns_limit_l_min -25
_diffrn_reflns_number 37585
_diffrn_reflns_theta_full 28.08
_diffrn_reflns_theta_max 28.08
_diffrn_reflns_theta_min 2.41
_exptl_absorpt_coefficient_mu 0.949
_exptl_absorpt_correction_T_max 0.9323
_exptl_absorpt_correction_T_min 0.7612
_exptl_absorpt_correction_type numerical
_exptl_absorpt_process_details 'FACEIT, Stoe-IPDS'
_exptl_crystal_colour orange
_exptl_crystal_density_diffrn 1.416
_exptl_crystal_density_method 'not measured'
_exptl_crystal_description plate
_exptl_crystal_F_000 2424
_exptl_crystal_size_max 0.154
_exptl_crystal_size_mid 0.077
_exptl_crystal_size_min 0.0385
_refine_diff_density_max 0.447
_refine_diff_density_min -0.298
_refine_diff_density_rms 0.060
_refine_ls_extinction_method none
_refine_ls_goodness_of_fit_ref 0.768
_refine_ls_hydrogen_treatment constr
_refine_ls_matrix_type full
_refine_ls_number_parameters 253
_refine_ls_number_reflns 6529
_refine_ls_number_restraints 0
_refine_ls_restrained_S_all 0.768
_refine_ls_R_factor_all 0.1846
_refine_ls_R_factor_gt 0.0495
_refine_ls_shift/su_max 0.007
_refine_ls_shift/su_mean 0.001
_refine_ls_structure_factor_coef Fsqd
_refine_ls_weighting_details 'calc w=1/[\s^2^(Fo^2^)+(0.0211P)^2^+0.0000P] where P=(Fo^2^+2Fc^2^)/3'
_refine_ls_weighting_scheme calc
_refine_ls_wR_factor_gt 0.0696
_refine_ls_wR_factor_ref 0.0945
_reflns_number_gt 2178
_reflns_number_total 6529
_reflns_threshold_expression >2sigma(I)
_cod_data_source_file ic0508728si20050603_113343_3.cif
_cod_data_source_block (n-Bu4N)2[Mo2O2S2(dmit)2]
_cod_database_code 4310058

loop_
_symmetry_equiv_pos_as_xyz
'x, y, z'
'-x+1/2, -y+1/2, z+1/2'
'-x, y, -z+1/2'
'x+1/2, -y+1/2, -z'
'-x, -y, -z'
'x-1/2, y-1/2, -z-1/2'
'x, -y, z-1/2'
'-x-1/2, y-1/2, z'

loop_
_atom_site_label
_atom_site_type_symbol
_atom_site_fract_x
_atom_site_fract_y
_atom_site_fract_z
_atom_site_U_iso_or_equiv
_atom_site_adp_type
_atom_site_occupancy
_atom_site_symmetry_multiplicity
_atom_site_calc_flag
_atom_site_refinement_flags
_atom_site_disorder_assembly
_atom_site_disorder_group
Mo1 Mo 0.03618(3) 0.32117(3) 0.18459(3) 0.05961(16) Uani 1 1 d . . .
S6 S 0.08796(9) 0.29181(9) 0.29256(9) 0.0678(5) Uani 1 1 d . . .
O1 O 0.0441(2) 0.42338(19) 0.1694(2) 0.0800(13) Uani 1 1 d . . .
S1 S -0.00218(10) 0.25813(10) 0.07496(10) 0.0763(5) Uani 1 1 d . . .
S2 S 0.15806(10) 0.26729(10) 0.15099(10) 0.0775(5) Uani 1 1 d . . .
C1 C 0.0820(4) 0.2434(3) 0.0308(3) 0.0672(17) Uani 1 1 d . . .
C2 C 0.1487(4) 0.2482(3) 0.0629(4) 0.0710(19) Uani 1 1 d . . .
S3 S 0.08300(11) 0.22006(10) -0.05708(10) 0.0835(5) Uani 1 1 d . . .
S4 S 0.22468(11) 0.23178(10) 0.00893(11) 0.0892(6) Uani 1 1 d . . .
C3 C 0.1784(4) 0.2141(3) -0.0682(4) 0.078(2) Uani 1 1 d . . .
S5 S 0.21870(13) 0.19744(10) -0.14314(12) 0.1048(7) Uani 1 1 d . . .
N1 N -0.2763(3) -0.0521(2) -0.2545(3) 0.0582(13) Uani 1 1 d . . .
C10 C -0.3206(3) -0.0067(3) -0.3088(4) 0.0631(17) Uani 1 1 d . . .
H10A H -0.2927 0.0428 -0.3228 0.076 Uiso 1 1 calc R . .
H10B H -0.3665 0.0126 -0.2874 0.076 Uiso 1 1 calc R . .
C11 C -0.3404(4) -0.0550(4) -0.3736(4) 0.082(2) Uani 1 1 d . . .
H11A H -0.3738 -0.1009 -0.3621 0.098 Uiso 1 1 calc R . .
H11B H -0.2958 -0.0783 -0.3947 0.098 Uiso 1 1 calc R . .
C12 C -0.3799(5) 0.0080(7) -0.4264(5) 0.158(5) Uani 1 1 d . . .
H12A H -0.4234 0.0324 -0.4043 0.190 Uiso 1 1 calc R . .
H12B H -0.3458 0.0533 -0.4381 0.190 Uiso 1 1 calc R . .
C13 C -0.4004(6) -0.0319(6) -0.4848(7) 0.185(5) Uani 1 1 d . . .
H13A H -0.4242 0.0072 -0.5158 0.277 Uiso 1 1 calc R . .
H13B H -0.4345 -0.0763 -0.4733 0.277 Uiso 1 1 calc R . .
H13C H -0.3571 -0.0552 -0.5071 0.277 Uiso 1 1 calc R . .
C14 C -0.2029(3) -0.0847(3) -0.2829(3) 0.0603(16) Uani 1 1 d . . .
H14A H -0.1780 -0.1158 -0.2461 0.072 Uiso 1 1 calc R . .
H14B H -0.2135 -0.1241 -0.3203 0.072 Uiso 1 1 calc R . .
C15 C -0.1495(4) -0.0192(3) -0.3104(4) 0.080(2) Uani 1 1 d . . .
H15A H -0.1721 0.0101 -0.3494 0.096 Uiso 1 1 calc R . .
H15B H -0.1390 0.0217 -0.2741 0.096 Uiso 1 1 calc R . .
C16 C -0.0789(4) -0.0595(4) -0.3333(4) 0.099(3) Uani 1 1 d . . .
H16A H -0.0900 -0.0995 -0.3701 0.119 Uiso 1 1 calc R . .
H16B H -0.0581 -0.0907 -0.2943 0.119 Uiso 1 1 calc R . .
C17 C -0.0210(5) 0.0012(5) -0.3595(5) 0.150(4) Uani 1 1 d . . .
H17A H 0.0229 -0.0292 -0.3732 0.226 Uiso 1 1 calc R . .
H17B H -0.0084 0.0402 -0.3231 0.226 Uiso 1 1 calc R . .
H17C H -0.0403 0.0314 -0.3989 0.226 Uiso 1 1 calc R . .
C18 C -0.2628(3) 0.0107(3) -0.1962(3) 0.0665(18) Uani 1 1 d . . .
H18A H -0.2364 0.0584 -0.2157 0.080 Uiso 1 1 calc R . .
H18B H -0.3109 0.0309 -0.1801 0.080 Uiso 1 1 calc R . .
C19 C -0.2202(4) -0.0201(4) -0.1343(4) 0.081(2) Uani 1 1 d . . .
H19A H -0.2498 -0.0616 -0.1097 0.097 Uiso 1 1 calc R . .
H19B H -0.1748 -0.0471 -0.1500 0.097 Uiso 1 1 calc R . .
C20 C -0.2011(5) 0.0494(5) -0.0861(5) 0.112(3) Uani 1 1 d . . .
H20A H -0.2468 0.0781 -0.0731 0.135 Uiso 1 1 calc R . .
H20B H -0.1702 0.0895 -0.1110 0.135 Uiso 1 1 calc R . .
C21 C -0.1615(5) 0.0239(6) -0.0211(5) 0.141(3) Uani 1 1 d . . .
H21A H -0.1516 0.0728 0.0068 0.212 Uiso 1 1 calc R . .
H21B H -0.1153 -0.0029 -0.0331 0.212 Uiso 1 1 calc R . .
H21C H -0.1920 -0.0145 0.0048 0.212 Uiso 1 1 calc R . .
C22 C -0.3172(3) -0.1288(3) -0.2270(3) 0.0672(18) Uani 1 1 d . . .
H22A H -0.3214 -0.1692 -0.2647 0.081 Uiso 1 1 calc R . .
H22B H -0.2866 -0.1543 -0.1910 0.081 Uiso 1 1 calc R . .
C23 C -0.3932(4) -0.1146(4) -0.1975(4) 0.094(2) Uani 1 1 d . . .
H23A H -0.3908 -0.0697 -0.1634 0.113 Uiso 1 1 calc R . .
H23B H -0.4263 -0.0967 -0.2347 0.113 Uiso 1 1 calc R . .
C24 C -0.4241(5) -0.1903(5) -0.1643(7) 0.188(6) Uani 1 1 d . . .
H24A H -0.4533 -0.1677 -0.1259 0.225 Uiso 1 1 calc R . .
H24B H -0.4605 -0.2099 -0.1980 0.225 Uiso 1 1 calc R . .
C25 C -0.4009(7) -0.2494(9) -0.1425(11) 0.392(17) Uani 1 1 d . . .
H25A H -0.4407 -0.2834 -0.1244 0.588 Uiso 1 1 calc R . .
H25B H -0.3667 -0.2363 -0.1055 0.588 Uiso 1 1 calc R . .
H25C H -0.3753 -0.2796 -0.1786 0.588 Uiso 1 1 calc R . .

loop_
_atom_site_aniso_label
_atom_site_aniso_U_11
_atom_site_aniso_U_22
_atom_site_aniso_U_33
_atom_site_aniso_U_23
_atom_site_aniso_U_13
_atom_site_aniso_U_12
Mo1 0.0482(3) 0.0432(2) 0.0874(4) 0.0092(3) -0.0135(3) -0.0021(3)
S6 0.0492(11) 0.0665(8) 0.0877(14) 0.0047(8) -0.0131(9) 0.0001(7)
O1 0.072(3) 0.0621(19) 0.106(4) 0.015(2) -0.018(3) -0.005(2)
S1 0.0561(11) 0.0887(10) 0.0840(13) -0.0006(9) -0.0045(9) -0.0083(8)
S2 0.0548(12) 0.0865(10) 0.0911(15) 0.0185(9) -0.0077(9) 0.0106(9)
C1 0.064(5) 0.057(3) 0.081(5) 0.014(3) -0.004(4) 0.002(3)
C2 0.057(5) 0.057(3) 0.099(6) 0.022(3) -0.002(4) 0.010(3)
S3 0.0830(15) 0.0800(10) 0.0876(15) 0.0014(9) 0.0022(11) 0.0007(9)
S4 0.0668(14) 0.0899(11) 0.1108(17) 0.0165(11) 0.0081(12) 0.0148(10)
C3 0.081(5) 0.046(3) 0.107(6) 0.020(3) 0.015(5) 0.008(3)
S5 0.1240(19) 0.0732(11) 0.1172(17) 0.0085(10) 0.0398(14) 0.0179(11)
N1 0.052(3) 0.051(3) 0.072(4) -0.001(2) -0.002(3) 0.006(2)
C10 0.055(4) 0.055(3) 0.079(5) 0.004(3) -0.011(4) 0.013(3)
C11 0.070(5) 0.089(4) 0.087(6) -0.001(4) -0.018(4) 0.018(4)
C12 0.103(7) 0.232(11) 0.141(9) -0.139(9) -0.070(7) 0.082(7)
C13 0.129(10) 0.151(9) 0.274(18) 0.008(9) -0.025(10) 0.045(7)
C14 0.049(4) 0.056(3) 0.076(5) 0.001(3) -0.004(3) 0.009(3)
C15 0.074(5) 0.072(4) 0.095(6) 0.004(4) 0.016(5) 0.006(3)
C16 0.075(5) 0.094(4) 0.130(8) 0.024(4) 0.031(5) 0.016(4)
C17 0.095(8) 0.157(7) 0.199(11) 0.063(7) 0.045(7) 0.003(6)
C18 0.071(5) 0.059(3) 0.069(5) -0.006(3) 0.001(4) 0.006(3)
C19 0.082(6) 0.083(4) 0.077(6) 0.001(4) -0.009(4) 0.010(4)
C20 0.132(8) 0.114(6) 0.092(7) -0.008(5) -0.025(6) -0.016(5)
C21 0.135(9) 0.184(9) 0.105(8) -0.022(6) -0.021(7) -0.001(7)
C22 0.056(5) 0.051(3) 0.095(5) 0.010(3) 0.005(4) 0.000(3)
C23 0.067(5) 0.075(4) 0.141(8) 0.012(4) 0.021(5) 0.006(3)
C24 0.110(7) 0.096(6) 0.357(17) 0.092(8) 0.111(9) 0.017(5)
C25 0.128(12) 0.251(15) 0.80(4) 0.34(2) 0.180(17) 0.090(11)

loop_
_atom_type_symbol
_atom_type_description
_atom_type_scat_dispersion_real
_atom_type_scat_dispersion_imag
_atom_type_scat_source
C C 0.0033 0.0016 'International Tables Vol C Tables 4.2.6.8 and 6.1.1.4'
H H 0.0000 0.0000 'International Tables Vol C Tables 4.2.6.8 and 6.1.1.4'
N N 0.0061 0.0033 'International Tables Vol C Tables 4.2.6.8 and 6.1.1.4'
O O 0.0106 0.0060 'International Tables Vol C Tables 4.2.6.8 and 6.1.1.4'
S S 0.1246 0.1234 'International Tables Vol C Tables 4.2.6.8 and 6.1.1.4'
Mo Mo -1.6832 0.6857 'International Tables Vol C Tables 4.2.6.8 and 6.1.1.4'

loop_
_geom_angle_atom_site_label_1
_geom_angle_atom_site_label_2
_geom_angle_atom_site_label_3
_geom_angle
_geom_angle_site_symmetry_1
_geom_angle_site_symmetry_3
_geom_angle_publ_flag
O1 Mo1 S6 108.67(15) . . ?
O1 Mo1 S6 108.25(15) . 3 ?
S6 Mo1 S6 100.15(6) . 3 ?
O1 Mo1 S1 106.13(15) . . ?
S6 Mo1 S1 143.48(5) . . ?
S6 Mo1 S1 78.91(6) 3 . ?
O1 Mo1 S2 102.82(16) . . ?
S6 Mo1 S2 78.74(6) . . ?
S6 Mo1 S2 147.36(5) 3 . ?
S1 Mo1 S2 83.14(6) . . ?
O1 Mo1 Mo1 101.25(15) . 3 ?
S6 Mo1 Mo1 52.51(5) . 3 ?
S6 Mo1 Mo1 52.42(4) 3 3 ?
S1 Mo1 Mo1 129.63(5) . 3 ?
S2 Mo1 Mo1 130.37(5) . 3 ?
Mo1 S6 Mo1 75.07(5) . 3 ?
C1 S1 Mo1 103.3(2) . . ?
C2 S2 Mo1 103.5(2) . . ?
C2 C1 S3 116.7(5) . . ?
C2 C1 S1 122.6(5) . . ?
S3 C1 S1 120.7(4) . . ?
C1 C2 S2 123.0(5) . . ?
C1 C2 S4 114.7(5) . . ?
S2 C2 S4 122.3(4) . . ?
C1 S3 C3 98.2(3) . . ?
C3 S4 C2 99.1(3) . . ?
S5 C3 S4 124.8(4) . . ?
S5 C3 S3 123.9(5) . . ?
S4 C3 S3 111.3(4) . . ?
C10 N1 C22 112.0(4) . . ?
C10 N1 C18 106.2(4) . . ?
C22 N1 C18 110.5(5) . . ?
C10 N1 C14 112.2(5) . . ?
C22 N1 C14 105.6(4) . . ?
C18 N1 C14 110.5(4) . . ?
N1 C10 C11 116.9(4) . . ?
C10 C11 C12 108.0(5) . . ?
C13 C12 C11 110.8(8) . . ?
C15 C14 N1 116.1(4) . . ?
C16 C15 C14 110.2(5) . . ?
C15 C16 C17 114.2(6) . . ?
C19 C18 N1 116.8(5) . . ?
C20 C19 C18 111.7(5) . . ?
C19 C20 C21 115.4(7) . . ?
C23 C22 N1 116.8(4) . . ?
C24 C23 C22 112.6(5) . . ?
C25 C24 C23 135.6(10) . . ?

loop_
_geom_bond_atom_site_label_1
_geom_bond_atom_site_label_2
_geom_bond_distance
_geom_bond_site_symmetry_2
_geom_bond_publ_flag
Mo1 O1 1.658(3) . ?
Mo1 S6 2.3148(18) . ?
Mo1 S6 2.3175(17) 3 ?
Mo1 S1 2.4268(19) . ?
Mo1 S2 2.4352(18) . ?
Mo1 Mo1 2.8223(12) 3 ?
S6 Mo1 2.3175(17) 3 ?
S1 C1 1.746(7) . ?
S2 C2 1.722(7) . ?
C1 C2 1.348(8) . ?
C1 S3 1.724(7) . ?
C2 S4 1.732(7) . ?
S3 C3 1.728(7) . ?
S4 C3 1.718(7) . ?
C3 S5 1.628(7) . ?
N1 C10 1.495(7) . ?
N1 C22 1.518(6) . ?
N1 C18 1.518(7) . ?
N1 C14 1.517(7) . ?
C10 C11 1.502(8) . ?
C11 C12 1.590(11) . ?
C12 C13 1.336(12) . ?
C14 C15 1.510(7) . ?
C15 C16 1.486(8) . ?
C16 C17 1.505(9) . ?
C18 C19 1.493(8) . ?
C19 C20 1.481(9) . ?
C20 C21 1.490(10) . ?
C22 C23 1.493(8) . ?
C23 C24 1.470(9) . ?
C24 C25 1.110(10) . ?
